data_7205958
loop_
_publ_author_name
'Lin, Zu-Jin'
'Liu, Tian-Fu'
'Xu, Bo'
'Han, Li-Wei'
'Huang, Yuan-Biao'
'Cao, Rong'

_publ_section_title
;
 Pore-size tuning in double-pillared metal--organic frameworks
 containing cadmium clusters
;
_journal_issue 10
_journal_name_full CrystEngComm
_journal_page_first 3321
_journal_paper_doi 10.1039/c1ce05099k
_journal_volume 13
_journal_year 2011
_chemical_formula_sum 'C95 H105 Cd4 N22 O46'
_chemical_formula_weight 2740.61
_chemical_name_systematic
;
?
;
_space_group_IT_number 128
_symmetry_cell_setting tetragonal
_symmetry_space_group_name_Hall '-P 4 2n'
_symmetry_space_group_name_H-M 'P 4/m n c'
_atom_sites_solution_hydrogens geom
_atom_sites_solution_primary direct
_atom_sites_solution_secondary difmap
_audit_creation_method SHELXL-97
_cell_angle_alpha 90.00
_cell_angle_beta 90.00
_cell_angle_gamma 90.00
_cell_formula_units_Z 2
_cell_length_a 17.322(2)
_cell_length_b 17.322(2)
_cell_length_c 27.263(6)
_cell_measurement_reflns_used 15906
_cell_measurement_temperature 293(2)
_cell_measurement_theta_max 27.4835
_cell_measurement_theta_min 2.5308
_cell_volume 8180(2)
_computing_cell_refinement 'CrystalClear (Rigaku/MSC Inc., 2005)'
_computing_data_collection 'CrystalClear (Rigaku/MSC Inc., 2005)'
_computing_data_reduction 'CrystalClear (Rigaku/MSC Inc., 2005)'
_computing_structure_refinement 'SHELXL-97 (Sheldrick, 1997)'
_computing_structure_solution 'SHELXS-97 (Sheldrick, 1990)'
_diffrn_ambient_temperature 293(2)
_diffrn_measured_fraction_theta_full 0.979
_diffrn_measured_fraction_theta_max 0.979
_diffrn_radiation_monochromator graphite
_diffrn_radiation_source 'fine-focus sealed tube'
_diffrn_radiation_type MoK\a
_diffrn_radiation_wavelength 0.71073
_diffrn_reflns_av_R_equivalents 0.0425
_diffrn_reflns_av_sigmaI/netI 0.0260
_diffrn_reflns_limit_h_max 22
_diffrn_reflns_limit_h_min -22
_diffrn_reflns_limit_k_max 22
_diffrn_reflns_limit_k_min -19
_diffrn_reflns_limit_l_max 34
_diffrn_reflns_limit_l_min -34
_diffrn_reflns_number 53705
_diffrn_reflns_theta_full 27.48
_diffrn_reflns_theta_max 27.48
_diffrn_reflns_theta_min 2.24
_exptl_absorpt_coefficient_mu 0.582
_exptl_absorpt_correction_T_max 0.9334
_exptl_absorpt_correction_T_min 0.9025
_exptl_absorpt_correction_type multi-scan
_exptl_crystal_colour Orange
_exptl_crystal_density_diffrn 1.113
_exptl_crystal_density_method 'not measured'
_exptl_crystal_description Prism
_exptl_crystal_F_000 2778
_exptl_crystal_size_max 0.18
_exptl_crystal_size_mid 0.16
_exptl_crystal_size_min 0.12
_platon_squeeze_details
;
;
_refine_diff_density_max 1.537
_refine_diff_density_min -1.050
_refine_diff_density_rms 0.100
_refine_ls_extinction_method none
_refine_ls_goodness_of_fit_ref 1.107
_refine_ls_hydrogen_treatment constr
_refine_ls_matrix_type full
_refine_ls_number_parameters 155
_refine_ls_number_reflns 4703
_refine_ls_number_restraints 0
_refine_ls_restrained_S_all 1.107
_refine_ls_R_factor_all 0.0598
_refine_ls_R_factor_gt 0.0571
_refine_ls_shift/su_max 0.000
_refine_ls_shift/su_mean 0.000
_refine_ls_structure_factor_coef Fsqd
_refine_ls_weighting_details 'calc w=1/[\s^2^(Fo^2^)+(0.0771P)^2^+18.3957P] where P=(Fo^2^+2Fc^2^)/3'
_refine_ls_weighting_scheme calc
_refine_ls_wR_factor_gt 0.1646
_refine_ls_wR_factor_ref 0.1669
_reflns_number_gt 4497
_reflns_number_total 4703
_reflns_threshold_expression >2sigma(I)
_cod_data_source_file c1ce05099k.txt
_cod_data_source_block 2:
_cod_depositor_comments
;
The following automatic conversions were performed:
'_exptl_absorpt_correction_type' value 'Multi-scan' changed to
'multi-scan' according to
'/home/saulius/struct/CIF-dictionaries/cif_core.dic' dictionary named
'cif_core.dic' version 2.4.1 from 2010-06-29.

Automatic conversion script
Id: cif_fix_enum 1555 2011-01-17 13:19:09Z saulius 
;
_cod_original_sg_symbol_H-M P4/mnc
_cod_database_code 7205958

loop_
_symmetry_equiv_pos_as_xyz
'x, y, z'
'-y, x, z'
'-x, -y, z'
'y, -x, z'
'x+1/2, -y+1/2, -z+1/2'
'-x+1/2, y+1/2, -z+1/2'
'y+1/2, x+1/2, -z+1/2'
'-y+1/2, -x+1/2, -z+1/2'
'-x, -y, -z'
'y, -x, -z'
'x, y, -z'
'-y, x, -z'
'-x-1/2, y-1/2, z-1/2'
'x-1/2, -y-1/2, z-1/2'
'-y-1/2, -x-1/2, z-1/2'
'y-1/2, x-1/2, z-1/2'

loop_
_atom_site_label
_atom_site_type_symbol
_atom_site_fract_x
_atom_site_fract_y
_atom_site_fract_z
_atom_site_U_iso_or_equiv
_atom_site_adp_type
_atom_site_occupancy
_atom_site_symmetry_multiplicity
_atom_site_calc_flag
_atom_site_refinement_flags
_atom_site_disorder_assembly
_atom_site_disorder_group
Cd1 Cd 0.09434(2) 0.439407(18) 0.0000 0.03371(15) Uani 1 2 d S . .
C1 C 0.4016(3) 0.1154(3) 0.0000 0.0340(10) Uani 1 2 d S . .
C2 C 0.3157(3) 0.1313(3) 0.0000 0.0420(12) Uani 1 2 d S . .
C3 C 0.2646(3) 0.0715(3) 0.0000 0.069(2) Uani 1 2 d S . .
H3 H 0.2823 0.0209 0.0000 0.083 Uiso 1 2 calc SR . .
C4 C 0.1861(3) 0.0867(3) 0.0000 0.080(3) Uani 1 2 d S . .
C5 C 0.1585(3) 0.1609(3) 0.0000 0.084(3) Uani 1 2 d S . .
H5 H 0.1057 0.1704 0.0000 0.101 Uiso 1 2 calc SR . .
C6 C 0.2123(3) 0.2231(3) 0.0000 0.0488(14) Uani 1 2 d S . .
C7 C 0.2902(3) 0.2083(3) 0.0000 0.0451(13) Uani 1 2 d S . .
H7 H 0.3255 0.2487 0.0000 0.054 Uiso 1 2 calc SR . .
C8 C 0.1798(3) 0.3029(3) 0.0000 0.0469(13) Uani 1 2 d S . .
C9 C 0.0677(5) 0.0188(5) 0.0309(6) 0.121(3) Uani 0.50 1 d P . .
H9A H 0.0741 -0.0205 0.0559 0.145 Uiso 0.50 1 calc PR . .
H9B H 0.0596 0.0680 0.0471 0.145 Uiso 0.50 1 calc PR . .
C10 C 0.0000 0.0000 0.0000 0.093(7) Uani 1 8 d S . .
C11 C 0.0383(5) 0.3983(4) 0.1093(2) 0.088(2) Uani 1 1 d . . .
H11 H 0.0018 0.3706 0.0914 0.105 Uiso 1 1 calc R . .
C12 C 0.0363(5) 0.3944(5) 0.1606(2) 0.105(3) Uani 1 1 d . . .
H12 H -0.0003 0.3640 0.1765 0.126 Uiso 1 1 calc R . .
C13 C 0.0888(5) 0.4361(5) 0.1870(2) 0.093(3) Uani 1 1 d . . .
C14 C 0.1393(6) 0.4791(6) 0.1627(2) 0.125(3) Uani 1 1 d . . .
H14 H 0.1751 0.5087 0.1798 0.150 Uiso 1 1 calc R . .
C15 C 0.1389(5) 0.4798(5) 0.1109(2) 0.097(2) Uani 1 1 d . . .
H15 H 0.1748 0.5101 0.0944 0.117 Uiso 1 1 calc R . .
O1 O 0.4245(2) 0.0457(2) 0.0000 0.0395(8) Uani 1 2 d S . .
O2 O 0.4485(2) 0.1703(2) 0.0000 0.0470(9) Uani 1 2 d S . .
O3 O 0.2221(3) 0.3601(2) 0.0000 0.0698(15) Uani 1 2 d S . .
O6 O 0.1071(2) 0.3095(2) 0.0000 0.0658(14) Uani 1 2 d S . .
O11 O 0.1378(3) 0.0226(3) 0.0000 0.121(3) Uani 1 2 d S . .
N1 N 0.0897(2) 0.4393(2) 0.08531(15) 0.0546(10) Uani 1 1 d . . .
N2 N 0.0972(4) 0.4444(4) 0.2424(3) 0.112(2) Uani 1 1 d . . .

loop_
_atom_site_aniso_label
_atom_site_aniso_U_11
_atom_site_aniso_U_22
_atom_site_aniso_U_33
_atom_site_aniso_U_23
_atom_site_aniso_U_13
_atom_site_aniso_U_12
Cd1 0.0353(2) 0.02054(19) 0.0453(2) 0.000 0.000 0.00194(11)
C1 0.022(2) 0.025(2) 0.055(3) 0.000 0.000 0.0017(16)
C2 0.023(2) 0.028(2) 0.076(4) 0.000 0.000 -0.0027(18)
C3 0.017(2) 0.030(3) 0.160(8) 0.000 0.000 0.0047(19)
C4 0.020(2) 0.028(3) 0.193(9) 0.000 0.000 -0.006(2)
C5 0.028(3) 0.018(2) 0.207(9) 0.000 0.000 0.004(2)
C6 0.029(2) 0.016(2) 0.102(4) 0.000 0.000 0.0042(17)
C7 0.027(2) 0.026(2) 0.083(4) 0.000 0.000 -0.0010(18)
C8 0.038(3) 0.020(2) 0.082(4) 0.000 0.000 0.0113(19)
C9 0.031(2) 0.0276(19) 0.303(9) -0.014(6) 0.009(7) -0.0098(15)
C10 0.023(3) 0.023(3) 0.23(2) 0.000 0.000 0.000
C11 0.094(5) 0.111(5) 0.057(3) 0.019(3) 0.001(3) -0.020(4)
C12 0.119(6) 0.141(7) 0.057(4) 0.030(4) 0.020(4) -0.001(5)
C13 0.108(5) 0.126(6) 0.044(3) 0.003(3) -0.002(3) 0.032(5)
C14 0.149(8) 0.176(9) 0.049(3) -0.013(4) -0.018(4) -0.024(7)
C15 0.114(6) 0.129(6) 0.049(3) 0.000(3) -0.017(3) -0.034(5)
O1 0.0259(16) 0.0293(17) 0.063(2) 0.000 0.000 0.0052(14)
O2 0.0299(18) 0.0276(18) 0.083(3) 0.000 0.000 -0.0035(14)
O3 0.040(2) 0.0207(18) 0.149(5) 0.000 0.000 -0.0030(15)
O6 0.032(2) 0.0274(19) 0.138(4) 0.000 0.000 0.0092(15)
O11 0.031(2) 0.0276(19) 0.303(9) -0.014(6) 0.009(7) -0.0098(15)
N1 0.062(2) 0.058(2) 0.045(2) 0.0072(16) -0.0027(16) 0.0079(17)
N2 0.110(5) 0.109(5) 0.117(6) 0.004(4) 0.000(4) -0.014(4)

loop_
_atom_type_symbol
_atom_type_description
_atom_type_scat_dispersion_real
_atom_type_scat_dispersion_imag
_atom_type_scat_source
C C 0.0033 0.0016 'International Tables Vol C Tables 4.2.6.8 and 6.1.1.4'
H H 0.0000 0.0000 'International Tables Vol C Tables 4.2.6.8 and 6.1.1.4'
N N 0.0061 0.0033 'International Tables Vol C Tables 4.2.6.8 and 6.1.1.4'
O O 0.0106 0.0060 'International Tables Vol C Tables 4.2.6.8 and 6.1.1.4'
Cd Cd -0.8075 1.2024 'International Tables Vol C Tables 4.2.6.8 and 6.1.1.4'

loop_
_geom_angle_atom_site_label_1
_geom_angle_atom_site_label_2
_geom_angle_atom_site_label_3
_geom_angle
_geom_angle_site_symmetry_1
_geom_angle_site_symmetry_3
_geom_angle_publ_flag
O6 Cd1 N1 90.14(10) . 11 ?
O6 Cd1 N1 90.14(10) . . ?
N1 Cd1 N1 176.0(2) 11 . ?
O6 Cd1 O2 140.27(14) . 10_565 ?
N1 Cd1 O2 91.16(10) 11 10_565 ?
N1 Cd1 O2 91.16(10) . 10_565 ?
O6 Cd1 O1 89.56(13) . 2 ?
N1 Cd1 O1 88.03(10) 11 2 ?
N1 Cd1 O1 88.03(10) . 2 ?
O2 Cd1 O1 130.17(12) 10_565 2 ?
O6 Cd1 O1 165.93(14) . 10_565 ?
N1 Cd1 O1 89.39(9) 11 10_565 ?
N1 Cd1 O1 89.39(9) . 10_565 ?
O2 Cd1 O1 53.80(12) 10_565 10_565 ?
O1 Cd1 O1 76.37(13) 2 10_565 ?
O6 Cd1 O3 52.56(13) . . ?
N1 Cd1 O3 91.65(9) 11 . ?
N1 Cd1 O3 91.65(9) . . ?
O2 Cd1 O3 87.71(12) 10_565 . ?
O1 Cd1 O3 142.12(12) 2 . ?
O1 Cd1 O3 141.51(12) 10_565 . ?
O2 C1 O1 121.3(4) . . ?
O2 C1 C2 120.1(4) . . ?
O1 C1 C2 118.6(4) . . ?
C3 C2 C7 121.1(5) . . ?
C3 C2 C1 120.1(5) . . ?
C7 C2 C1 118.7(4) . . ?
C2 C3 C4 119.6(5) . . ?
C5 C4 C3 121.3(5) . . ?
C5 C4 O11 122.6(5) . . ?
C3 C4 O11 116.1(5) . . ?
C4 C5 C6 118.8(5) . . ?
C7 C6 C5 120.1(5) . . ?
C7 C6 C8 122.8(5) . . ?
C5 C6 C8 117.1(5) . . ?
C6 C7 C2 119.0(5) . . ?
O3 C8 O6 121.3(5) . . ?
O3 C8 C6 121.4(5) . . ?
O6 C8 C6 117.3(5) . . ?
C10 C9 O11 109.7(11) . . ?
C9 C10 C9 71.1(6) 9 10 ?
C9 C10 C9 180.0(13) 9 . ?
C9 C10 C9 108.9(6) 10 . ?
C9 C10 C9 69.4(11) 9 3 ?
C9 C10 C9 108.9(6) 10 3 ?
C9 C10 C9 110.6(11) . 3 ?
C9 C10 C9 108.9(6) 9 2 ?
C9 C10 C9 180.0(13) 10 2 ?
C9 C10 C9 71.1(6) . 2 ?
C9 C10 C9 71.1(6) 3 2 ?
C9 C10 C9 110.6(11) 9 11 ?
C9 C10 C9 71.1(6) 10 11 ?
C9 C10 C9 69.4(11) . 11 ?
C9 C10 C9 180.0(13) 3 11 ?
C9 C10 C9 108.9(6) 2 11 ?
C9 C10 C9 108.9(6) 9 4 ?
C9 C10 C9 69.4(11) 10 4 ?
C9 C10 C9 71.1(6) . 4 ?
C9 C10 C9 71.1(6) 3 4 ?
C9 C10 C9 110.6(11) 2 4 ?
C9 C10 C9 108.9(6) 11 4 ?
C9 C10 C9 71.1(6) 9 12 ?
C9 C10 C9 110.6(11) 10 12 ?
C9 C10 C9 108.9(6) . 12 ?
C9 C10 C9 108.9(6) 3 12 ?
C9 C10 C9 69.4(11) 2 12 ?
C9 C10 C9 71.1(6) 11 12 ?
C9 C10 C9 180.0(13) 4 12 ?
N1 C11 C12 122.6(7) . . ?
C13 C12 C11 118.9(8) . . ?
C14 C13 C12 118.3(7) . . ?
C14 C13 N2 112.3(7) . . ?
C12 C13 N2 129.3(8) . . ?
C13 C14 C15 120.0(8) . . ?
N1 C15 C14 122.2(7) . . ?
C1 O1 Cd1 167.9(3) . 10 ?
C1 O1 Cd1 88.5(3) . 2_655 ?
Cd1 O1 Cd1 103.63(13) 10 2_655 ?
C1 O2 Cd1 96.4(3) . 2_655 ?
C8 O3 Cd1 85.3(3) . . ?
C8 O6 Cd1 100.8(3) . . ?
C4 O11 C9 122.0(5) . 11 ?
C4 O11 C9 122.0(5) . . ?
C9 O11 C9 69.4(12) 11 . ?
C15 N1 C11 117.9(6) . . ?
C15 N1 Cd1 120.7(4) . . ?
C11 N1 Cd1 121.4(4) . . ?
N2 N2 C13 104.5(11) 8 . ?

loop_
_geom_bond_atom_site_label_1
_geom_bond_atom_site_label_2
_geom_bond_distance
_geom_bond_site_symmetry_2
_geom_bond_publ_flag
Cd1 O6 2.260(4) . ?
Cd1 N1 2.327(4) 11 ?
Cd1 N1 2.327(4) . ?
Cd1 O2 2.345(4) 10_565 ?
Cd1 O1 2.439(4) 2 ?
Cd1 O1 2.503(3) 10_565 ?
Cd1 O3 2.605(4) . ?
C1 O2 1.249(6) . ?
C1 O1 1.272(6) . ?
C1 C2 1.514(7) . ?
C2 C3 1.362(7) . ?
C2 C7 1.406(7) . ?
C3 C4 1.384(7) . ?
C4 C5 1.372(8) . ?
C4 O11 1.389(7) . ?
C5 C6 1.424(7) . ?
C6 C7 1.373(7) . ?
C6 C8 1.493(6) . ?
C8 O3 1.232(7) . ?
C8 O6 1.265(7) . ?
C9 C10 1.480(12) . ?
C9 O11 1.480(12) . ?
C10 C9 1.480(12) 9 ?
C10 C9 1.480(12) 10 ?
C10 C9 1.480(12) 3 ?
C10 C9 1.480(12) 2 ?
C10 C9 1.480(12) 11 ?
C10 C9 1.480(12) 4 ?
C10 C9 1.480(12) 12 ?
C11 N1 1.313(8) . ?
C11 C12 1.402(9) . ?
C12 C13 1.366(13) . ?
C13 C14 1.325(12) . ?
C13 N2 1.525(11) . ?
C14 C15 1.414(8) . ?
C15 N1 1.305(8) . ?
O1 Cd1 2.439(4) 10 ?
O1 Cd1 2.503(3) 2_655 ?
O2 Cd1 2.345(4) 2_655 ?
O11 C9 1.480(12) 11 ?
N2 N2 1.100(13) 8 ?

loop_
_platon_squeeze_void_nr
_platon_squeeze_void_average_x
_platon_squeeze_void_average_y
_platon_squeeze_void_average_z
_platon_squeeze_void_volume
_platon_squeeze_void_count_electrons
_platon_squeeze_void_content
1 -0.014 0.240 0.159 5085 230 ' '
